data_7002472
loop_
_publ_author_name
'Grant, Gregory J.'
'Benefield, Desir\'ee A.'
'VanDerveer, Donald G.'

_publ_section_title
;
 Thiacrown PtII complexes with group 15 donor ligands:
 pentacoordination in Pt(II) complexes
;
_journal_coden_ASTM DTARAF
_journal_issue 40
_journal_name_full 'Dalton Transactions'
_journal_page_first 8605
_journal_page_last 8615
_journal_paper_doi 10.1039/b909875e
_journal_year 2009
_chemical_formula_moiety 'C24 H27 Cl Pt S3 Sb, F6 P'
_chemical_formula_sum 'C24 H27 Cl F6 P Pt S3 Sb'
_chemical_formula_weight 908.90
_chemical_name_common (Pt(9S3)(SbPH3)(Cl))(PF6)
_space_group_IT_number 19
_symmetry_cell_setting orthorhombic
_symmetry_space_group_name_Hall 'P 2ac 2ab'
_symmetry_space_group_name_H-M 'P 21 21 21'
_atom_sites_solution_hydrogens geom
_atom_sites_solution_primary direct
_atom_sites_solution_secondary difmap
_audit_creation_method SHELXL-97
_cell_angle_alpha 90.00
_cell_angle_beta 90.00
_cell_angle_gamma 90.00
_cell_formula_units_Z 4
_cell_length_a 8.4062(17)
_cell_length_b 10.862(2)
_cell_length_c 30.584(6)
_cell_measurement_reflns_used 7180
_cell_measurement_temperature 158(2)
_cell_measurement_theta_max 26.0058
_cell_measurement_theta_min 3.1353
_cell_volume 2792.6(9)
_computing_cell_refinement 'CrystalClear (Rigaku/MSC,2006)'
_computing_data_collection 'CrystalClear (Rigaku/MSC,2006)'
_computing_data_reduction 'CrystalClear (Rigaku/MSC,2006)'
_computing_molecular_graphics 'SHELXTL 6.10 (Sheldrick,2008)'
_computing_publication_material 'SHELXTL 6.10 (Sheldrick,2008)'
_computing_structure_refinement 'SHELXTL 6.10 (Sheldrick,2008)'
_computing_structure_solution 'SHELXTL 6.10 (Sheldrick,2008)'
_diffrn_ambient_temperature 158(2)
_diffrn_detector_area_resol_mean 14.6306
_diffrn_measured_fraction_theta_full 0.996
_diffrn_measured_fraction_theta_max 0.996
_diffrn_measurement_details
;
scan:
Number of images: 260
Slice: -40.0000 - 90.0000
Image width: 0.5000
Exp time: 10.0000
Rotation axis: Omega
Omega: 0.0000
Chi: 45.0000
Phi: 0.0000
XTD: 37.8932
2theta: 7.8354
scan:
Number of images: 220
Slice: -30.0000 - 80.0000
Image width: 0.5000
Exp time: 10.0000
Rotation axis: Omega
Omega: 0.0000
Chi: 45.0000
Phi: 90.0000
XTD: 37.8932
2theta: 7.8354

;
_diffrn_measurement_device
;
Rigaku AFC8S Mercury CCD
;
_diffrn_measurement_device_details
;
AFC8: Eulerian 3 circle
;
_diffrn_measurement_method omega
_diffrn_radiation_detector CCD
_diffrn_radiation_monochromator 'Graphite Monochromator'
_diffrn_radiation_source 'Sealed Tube'
_diffrn_radiation_type MoK\a
_diffrn_radiation_wavelength 0.71073
_diffrn_reflns_av_R_equivalents 0.0597
_diffrn_reflns_av_sigmaI/netI 0.0682
_diffrn_reflns_limit_h_max 10
_diffrn_reflns_limit_h_min -6
_diffrn_reflns_limit_k_max 11
_diffrn_reflns_limit_k_min -12
_diffrn_reflns_limit_l_max 36
_diffrn_reflns_limit_l_min -34
_diffrn_reflns_number 15770
_diffrn_reflns_reduction_process 'Lp corrections applied'
_diffrn_reflns_theta_full 25.06
_diffrn_reflns_theta_max 25.06
_diffrn_reflns_theta_min 3.14
_diffrn_standards_decay_% 0
_diffrn_standards_interval_count 0
_diffrn_standards_interval_time 0
_diffrn_standards_number 0
_exptl_absorpt_coefficient_mu 6.403
_exptl_absorpt_correction_T_max 0.7402
_exptl_absorpt_correction_T_min 0.3332
_exptl_absorpt_correction_type multi-scan
_exptl_absorpt_process_details 'Jacobson, R., (1998)'
_exptl_crystal_colour red
_exptl_crystal_density_diffrn 2.162
_exptl_crystal_density_method 'not measured'
_exptl_crystal_description plate
_exptl_crystal_F_000 1736
_exptl_crystal_size_max 0.22
_exptl_crystal_size_mid 0.14
_exptl_crystal_size_min 0.05
_refine_diff_density_max 1.670
_refine_diff_density_min -1.584
_refine_diff_density_rms 0.166
_refine_ls_abs_structure_details 'Flack H D (1983), Acta Cryst. A39, 876-881'
_refine_ls_abs_structure_Flack 0.004(7)
_refine_ls_extinction_method none
_refine_ls_goodness_of_fit_ref 1.077
_refine_ls_hydrogen_treatment constr
_refine_ls_matrix_type full
_refine_ls_number_parameters 334
_refine_ls_number_reflns 4908
_refine_ls_number_restraints 0
_refine_ls_restrained_S_all 1.077
_refine_ls_R_factor_all 0.0453
_refine_ls_R_factor_gt 0.0399
_refine_ls_shift/su_max 0.001
_refine_ls_shift/su_mean 0.000
_refine_ls_structure_factor_coef Fsqd
_refine_ls_weighting_details 'calc w=1/[\s^2^(Fo^2^)+(0.0274P)^2^+0.0000P] where P=(Fo^2^+2Fc^2^)/3'
_refine_ls_weighting_scheme calc
_refine_ls_wR_factor_gt 0.0769
_refine_ls_wR_factor_ref 0.0804
_reflns_number_gt 4498
_reflns_number_total 4908
_reflns_threshold_expression >2sigma(I)
_cod_data_source_file B909875E.txt
_cod_data_source_block pt9s3sbph3
_cod_original_cell_volume 2792.7(10)
_cod_original_sg_symbol_H-M P212121
_cod_database_code 7002472

loop_
_symmetry_equiv_pos_as_xyz
'x, y, z'
'-x+1/2, -y, z+1/2'
'-x, y+1/2, -z+1/2'
'x+1/2, -y+1/2, -z'

loop_
_atom_site_label
_atom_site_type_symbol
_atom_site_fract_x
_atom_site_fract_y
_atom_site_fract_z
_atom_site_U_iso_or_equiv
_atom_site_adp_type
_atom_site_occupancy
_atom_site_symmetry_multiplicity
_atom_site_calc_flag
_atom_site_refinement_flags
_atom_site_disorder_assembly
_atom_site_disorder_group
Pt1 Pt 0.86341(4) -0.01929(3) 0.560052(10) 0.02206(10) Uani 1 1 d . . .
Cl1 Cl 0.5990(3) -0.0206(2) 0.53578(7) 0.0314(5) Uani 1 1 d . . .
S1 S 0.9381(3) 0.2031(2) 0.51955(8) 0.0251(5) Uani 1 1 d . . .
C2 C 1.0248(14) 0.1440(9) 0.4694(3) 0.033(2) Uani 1 1 d . . .
H2A H 1.0121 0.2044 0.4467 0.040 Uiso 1 1 calc R . .
H2B H 1.1368 0.1319 0.4737 0.040 Uiso 1 1 calc R . .
C3 C 0.9511(11) 0.0236(9) 0.4543(3) 0.028(2) Uani 1 1 d . . .
H3A H 1.0076 -0.0031 0.4287 0.033 Uiso 1 1 calc R . .
H3B H 0.8436 0.0403 0.4455 0.033 Uiso 1 1 calc R . .
S4 S 0.9466(3) -0.1044(2) 0.49272(8) 0.0252(5) Uani 1 1 d . . .
C5 C 1.1564(12) -0.1357(8) 0.5014(3) 0.030(2) Uani 1 1 d . . .
H5A H 1.1837 -0.2109 0.4867 0.036 Uiso 1 1 calc R . .
H5B H 1.2177 -0.0707 0.4885 0.036 Uiso 1 1 calc R . .
C6 C 1.2013(13) -0.1469(8) 0.5492(3) 0.033(3) Uani 1 1 d . . .
H6A H 1.3151 -0.1455 0.5517 0.040 Uiso 1 1 calc R . .
H6B H 1.1647 -0.2249 0.5601 0.040 Uiso 1 1 calc R . .
S7 S 1.1187(3) -0.0254(2) 0.58253(7) 0.0246(5) Uani 1 1 d . . .
C8 C 1.2136(11) 0.1084(8) 0.5589(4) 0.027(2) Uani 1 1 d . . .
H8A H 1.3035 0.1297 0.5767 0.033 Uiso 1 1 calc R . .
H8B H 1.2533 0.0863 0.5305 0.033 Uiso 1 1 calc R . .
C9 C 1.1104(12) 0.2212(8) 0.5540(3) 0.028(2) Uani 1 1 d . . .
H9A H 1.1744 0.2866 0.5423 0.033 Uiso 1 1 calc R . .
H9B H 1.0754 0.2461 0.5825 0.033 Uiso 1 1 calc R . .
Sb1 Sb 0.75360(7) -0.00686(5) 0.636960(16) 0.02007(14) Uani 1 1 d . . .
C10 C 0.6167(13) -0.1602(8) 0.6584(3) 0.024(2) Uani 1 1 d . . .
C11 C 0.5165(13) -0.2201(8) 0.6302(3) 0.028(2) Uani 1 1 d . . .
H11 H 0.5185 -0.2001 0.5996 0.034 Uiso 1 1 calc R . .
C12 C 0.4124(13) -0.3094(9) 0.6454(3) 0.034(3) Uani 1 1 d . . .
H12 H 0.3440 -0.3522 0.6254 0.041 Uiso 1 1 calc R . .
C13 C 0.4080(13) -0.3364(9) 0.6895(3) 0.034(3) Uani 1 1 d . . .
H13 H 0.3327 -0.3954 0.7004 0.041 Uiso 1 1 calc R . .
C14 C 0.5117(13) -0.2787(8) 0.7183(3) 0.031(2) Uani 1 1 d . . .
H14 H 0.5120 -0.3004 0.7487 0.038 Uiso 1 1 calc R . .
C15 C 0.6144(13) -0.1897(8) 0.7027(3) 0.029(2) Uani 1 1 d . . .
H15 H 0.6846 -0.1479 0.7225 0.035 Uiso 1 1 calc R . .
C16 C 0.9205(10) 0.0101(9) 0.6887(2) 0.024(2) Uani 1 1 d . . .
C17 C 1.0410(12) -0.0775(9) 0.6925(3) 0.026(2) Uani 1 1 d . . .
H17 H 1.0523 -0.1412 0.6710 0.031 Uiso 1 1 calc R . .
C18 C 1.1448(14) -0.0716(8) 0.7279(3) 0.033(2) Uani 1 1 d . . .
H18 H 1.2254 -0.1335 0.7314 0.039 Uiso 1 1 calc R . .
C19 C 1.1330(13) 0.0223(9) 0.7581(3) 0.038(2) Uani 1 1 d . . .
H19 H 1.2066 0.0265 0.7820 0.046 Uiso 1 1 calc R . .
C20 C 1.0148(14) 0.1105(9) 0.7538(3) 0.037(3) Uani 1 1 d . . .
H20 H 1.0078 0.1761 0.7748 0.044 Uiso 1 1 calc R . .
C21 C 0.9072(12) 0.1052(9) 0.7199(3) 0.030(2) Uani 1 1 d . . .
H21 H 0.8242 0.1655 0.7175 0.036 Uiso 1 1 calc R . .
C22 C 0.5864(11) 0.1373(8) 0.6502(3) 0.018(2) Uani 1 1 d . . .
C23 C 0.6315(14) 0.2583(8) 0.6460(3) 0.030(2) Uani 1 1 d . . .
H23 H 0.7384 0.2786 0.6376 0.036 Uiso 1 1 calc R . .
C24 C 0.5209(15) 0.3511(9) 0.6539(3) 0.036(3) Uani 1 1 d . . .
H24 H 0.5530 0.4358 0.6522 0.043 Uiso 1 1 calc R . .
C25 C 0.3655(15) 0.3222(8) 0.6643(3) 0.032(2) Uani 1 1 d . . .
H25 H 0.2889 0.3864 0.6690 0.039 Uiso 1 1 calc R . .
C26 C 0.3211(12) 0.2001(9) 0.6679(3) 0.033(3) Uani 1 1 d . . .
H26 H 0.2133 0.1798 0.6754 0.039 Uiso 1 1 calc R . .
C27 C 0.4315(12) 0.1058(9) 0.6608(3) 0.027(2) Uani 1 1 d . . .
H27 H 0.4005 0.0210 0.6632 0.032 Uiso 1 1 calc R . .
P1 P 0.0576(3) 0.0485(2) 0.89292(8) 0.0294(6) Uani 1 1 d . . .
F1 F 0.1365(9) -0.0477(5) 0.9254(2) 0.0536(17) Uani 1 1 d . . .
F2 F -0.1098(8) 0.0293(7) 0.9151(2) 0.068(2) Uani 1 1 d . . .
F3 F -0.0201(10) 0.1447(6) 0.8605(2) 0.064(2) Uani 1 1 d . . .
F4 F 0.0166(10) -0.0619(6) 0.8608(2) 0.068(2) Uani 1 1 d . . .
F5 F 0.0950(11) 0.1563(6) 0.9250(2) 0.078(3) Uani 1 1 d . . .
F6 F 0.2217(9) 0.0635(7) 0.8690(3) 0.081(3) Uani 1 1 d . . .

loop_
_atom_site_aniso_label
_atom_site_aniso_U_11
_atom_site_aniso_U_22
_atom_site_aniso_U_33
_atom_site_aniso_U_23
_atom_site_aniso_U_13
_atom_site_aniso_U_12
Pt1 0.01584(17) 0.0293(2) 0.02104(16) 0.00069(15) 0.00156(14) 0.00039(16)
Cl1 0.0167(12) 0.0453(14) 0.0323(11) 0.0038(12) -0.0017(9) 0.0005(11)
S1 0.0269(14) 0.0217(12) 0.0268(12) 0.0011(10) 0.0017(11) 0.0020(10)
C2 0.040(7) 0.031(6) 0.028(5) -0.003(4) 0.005(5) 0.003(5)
C3 0.026(5) 0.036(5) 0.022(4) 0.007(4) -0.004(4) -0.004(5)
S4 0.0240(14) 0.0231(12) 0.0284(12) -0.0045(10) 0.0033(11) -0.0015(10)
C5 0.024(6) 0.025(5) 0.041(6) 0.001(4) 0.012(5) 0.005(4)
C6 0.022(6) 0.022(5) 0.056(7) 0.001(5) -0.002(5) 0.000(4)
S7 0.0175(11) 0.0320(12) 0.0243(10) 0.0041(10) -0.0009(9) -0.0019(11)
C8 0.008(5) 0.030(5) 0.043(5) -0.007(5) -0.006(5) -0.001(4)
C9 0.028(6) 0.022(5) 0.033(5) -0.001(4) -0.001(5) -0.007(4)
Sb1 0.0165(3) 0.0240(3) 0.0197(3) 0.0005(3) 0.0010(2) -0.0010(3)
C10 0.021(6) 0.020(5) 0.030(5) -0.006(4) 0.004(5) -0.001(4)
C11 0.035(6) 0.029(5) 0.021(5) -0.001(4) 0.004(5) 0.006(5)
C12 0.037(7) 0.031(5) 0.034(6) -0.001(5) -0.006(5) -0.009(5)
C13 0.035(7) 0.019(5) 0.048(7) 0.000(4) 0.013(5) -0.013(5)
C14 0.035(7) 0.026(5) 0.033(5) 0.009(4) 0.010(5) 0.000(5)
C15 0.033(7) 0.029(5) 0.026(5) 0.000(4) 0.000(5) -0.007(5)
C16 0.016(5) 0.033(5) 0.024(4) 0.004(4) 0.003(3) 0.003(5)
C17 0.025(6) 0.029(5) 0.024(5) 0.001(4) -0.003(4) -0.001(5)
C18 0.032(6) 0.029(5) 0.037(5) -0.001(4) -0.015(5) 0.007(5)
C19 0.037(6) 0.050(6) 0.027(5) 0.007(5) -0.009(5) -0.007(7)
C20 0.040(7) 0.032(6) 0.037(6) -0.017(5) -0.012(5) -0.004(5)
C21 0.025(6) 0.031(5) 0.034(5) -0.007(4) -0.004(4) 0.002(4)
C22 0.016(5) 0.020(5) 0.018(4) 0.000(4) 0.004(4) 0.000(4)
C23 0.021(5) 0.029(5) 0.041(6) 0.001(4) 0.005(5) 0.003(5)
C24 0.048(8) 0.025(5) 0.035(6) 0.007(5) -0.020(5) 0.000(5)
C25 0.040(7) 0.021(5) 0.035(6) 0.000(4) 0.001(6) 0.011(5)
C26 0.017(6) 0.048(7) 0.033(6) -0.006(5) 0.004(4) 0.008(5)
C27 0.025(6) 0.030(5) 0.025(5) 0.000(4) 0.003(4) 0.004(5)
P1 0.0211(14) 0.0306(14) 0.0364(14) 0.0099(12) 0.0015(11) 0.0027(11)
F1 0.056(4) 0.044(3) 0.061(4) 0.010(3) -0.026(4) 0.008(4)
F2 0.038(4) 0.085(5) 0.080(5) 0.026(4) 0.012(4) 0.003(4)
F3 0.067(6) 0.071(5) 0.053(4) 0.036(4) -0.004(4) 0.026(4)
F4 0.079(6) 0.064(5) 0.060(4) -0.025(4) -0.016(4) 0.004(4)
F5 0.104(7) 0.043(4) 0.088(6) -0.024(4) -0.049(5) 0.019(4)
F6 0.047(5) 0.062(5) 0.134(7) 0.014(5) 0.037(5) 0.002(4)

loop_
_atom_type_symbol
_atom_type_description
_atom_type_scat_dispersion_real
_atom_type_scat_dispersion_imag
_atom_type_scat_source
C C 0.0033 0.0016 'International Tables Vol C Tables 4.2.6.8 and 6.1.1.4'
H H 0.0000 0.0000 'International Tables Vol C Tables 4.2.6.8 and 6.1.1.4'
F F 0.0171 0.0103 'International Tables Vol C Tables 4.2.6.8 and 6.1.1.4'
P P 0.1023 0.0942 'International Tables Vol C Tables 4.2.6.8 and 6.1.1.4'
S S 0.1246 0.1234 'International Tables Vol C Tables 4.2.6.8 and 6.1.1.4'
Sb Sb -0.5866 1.5461 'International Tables Vol C Tables 4.2.6.8 and 6.1.1.4'
Pt Pt -1.7033 8.3905 'International Tables Vol C Tables 4.2.6.8 and 6.1.1.4'
Cl Cl 0.1484 0.1585 'International Tables Vol C Tables 4.2.6.8 and 6.1.1.4'

loop_
_geom_angle_atom_site_label_1
_geom_angle_atom_site_label_2
_geom_angle_atom_site_label_3
_geom_angle
_geom_angle_site_symmetry_1
_geom_angle_site_symmetry_3
_geom_angle_publ_flag
S7 Pt1 Cl1 177.86(9) . . ?
S7 Pt1 S4 88.43(8) . . ?
Cl1 Pt1 S4 90.13(8) . . ?
S7 Pt1 Sb1 93.75(6) . . ?
Cl1 Pt1 Sb1 87.06(6) . . ?
S4 Pt1 Sb1 159.85(6) . . ?
S7 Pt1 S1 86.94(8) . . ?
Cl1 Pt1 S1 94.47(8) . . ?
S4 Pt1 S1 83.41(8) . . ?
Sb1 Pt1 S1 116.69(5) . . ?
C9 S1 C2 102.1(5) . . ?
C9 S1 Pt1 90.9(3) . . ?
C2 S1 Pt1 99.2(3) . . ?
C3 C2 S1 113.4(7) . . ?
C3 C2 H2A 108.9 . . ?
S1 C2 H2A 108.9 . . ?
C3 C2 H2B 108.9 . . ?
S1 C2 H2B 108.9 . . ?
H2A C2 H2B 107.7 . . ?
C2 C3 S4 118.0(6) . . ?
C2 C3 H3A 107.8 . . ?
S4 C3 H3A 107.8 . . ?
C2 C3 H3B 107.8 . . ?
S4 C3 H3B 107.8 . . ?
H3A C3 H3B 107.1 . . ?
C5 S4 C3 102.5(4) . . ?
C5 S4 Pt1 103.5(3) . . ?
C3 S4 Pt1 105.6(3) . . ?
C6 C5 S4 113.5(7) . . ?
C6 C5 H5A 108.9 . . ?
S4 C5 H5A 108.9 . . ?
C6 C5 H5B 108.9 . . ?
S4 C5 H5B 108.9 . . ?
H5A C5 H5B 107.7 . . ?
C5 C6 S7 112.9(7) . . ?
C5 C6 H6A 109.0 . . ?
S7 C6 H6A 109.0 . . ?
C5 C6 H6B 109.0 . . ?
S7 C6 H6B 109.0 . . ?
H6A C6 H6B 107.8 . . ?
C6 S7 C8 101.1(4) . . ?
C6 S7 Pt1 102.4(4) . . ?
C8 S7 Pt1 105.9(3) . . ?
C9 C8 S7 116.0(7) . . ?
C9 C8 H8A 108.3 . . ?
S7 C8 H8A 108.3 . . ?
C9 C8 H8B 108.3 . . ?
S7 C8 H8B 108.3 . . ?
H8A C8 H8B 107.4 . . ?
C8 C9 S1 115.6(6) . . ?
C8 C9 H9A 108.4 . . ?
S1 C9 H9A 108.4 . . ?
C8 C9 H9B 108.4 . . ?
S1 C9 H9B 108.4 . . ?
H9A C9 H9B 107.4 . . ?
C16 Sb1 C10 101.3(4) . . ?
C16 Sb1 C22 103.3(4) . . ?
C10 Sb1 C22 99.1(3) . . ?
C16 Sb1 Pt1 117.1(2) . . ?
C10 Sb1 Pt1 116.3(2) . . ?
C22 Sb1 Pt1 117.0(2) . . ?
C11 C10 C15 119.7(9) . . ?
C11 C10 Sb1 120.6(7) . . ?
C15 C10 Sb1 119.2(7) . . ?
C10 C11 C12 120.6(9) . . ?
C10 C11 H11 119.7 . . ?
C12 C11 H11 119.7 . . ?
C13 C12 C11 119.5(10) . . ?
C13 C12 H12 120.2 . . ?
C11 C12 H12 120.3 . . ?
C12 C13 C14 120.4(9) . . ?
C12 C13 H13 119.8 . . ?
C14 C13 H13 119.8 . . ?
C15 C14 C13 119.3(9) . . ?
C15 C14 H14 120.3 . . ?
C13 C14 H14 120.3 . . ?
C14 C15 C10 120.4(10) . . ?
C14 C15 H15 119.8 . . ?
C10 C15 H15 119.8 . . ?
C17 C16 C21 120.0(8) . . ?
C17 C16 Sb1 118.9(6) . . ?
C21 C16 Sb1 121.0(7) . . ?
C18 C17 C16 119.3(9) . . ?
C18 C17 H17 120.4 . . ?
C16 C17 H17 120.4 . . ?
C19 C18 C17 120.7(10) . . ?
C19 C18 H18 119.7 . . ?
C17 C18 H18 119.7 . . ?
C18 C19 C20 119.9(9) . . ?
C18 C19 H19 120.0 . . ?
C20 C19 H19 120.0 . . ?
C21 C20 C19 120.9(9) . . ?
C21 C20 H20 119.6 . . ?
C19 C20 H20 119.6 . . ?
C20 C21 C16 119.2(9) . . ?
C20 C21 H21 120.4 . . ?
C16 C21 H21 120.4 . . ?
C23 C22 C27 121.2(9) . . ?
C23 C22 Sb1 120.0(7) . . ?
C27 C22 Sb1 118.7(7) . . ?
C22 C23 C24 119.4(10) . . ?
C22 C23 H23 120.3 . . ?
C24 C23 H23 120.3 . . ?
C25 C24 C23 120.5(10) . . ?
C25 C24 H24 119.7 . . ?
C23 C24 H24 119.7 . . ?
C24 C25 C26 119.5(10) . . ?
C24 C25 H25 120.3 . . ?
C26 C25 H25 120.3 . . ?
C25 C26 C27 120.7(10) . . ?
C25 C26 H26 119.6 . . ?
C27 C26 H26 119.6 . . ?
C22 C27 C26 118.6(9) . . ?
C22 C27 H27 120.7 . . ?
C26 C27 H27 120.7 . . ?
F5 P1 F6 92.2(5) . . ?
F5 P1 F2 90.4(5) . . ?
F6 P1 F2 177.3(5) . . ?
F5 P1 F3 88.9(4) . . ?
F6 P1 F3 90.1(4) . . ?
F2 P1 F3 89.4(4) . . ?
F5 P1 F1 90.9(4) . . ?
F6 P1 F1 89.5(4) . . ?
F2 P1 F1 91.0(4) . . ?
F3 P1 F1 179.6(5) . . ?
F5 P1 F4 178.9(5) . . ?
F6 P1 F4 88.9(5) . . ?
F2 P1 F4 88.5(4) . . ?
F3 P1 F4 91.3(4) . . ?
F1 P1 F4 88.9(4) . . ?

loop_
_geom_bond_atom_site_label_1
_geom_bond_atom_site_label_2
_geom_bond_distance
_geom_bond_site_symmetry_2
_geom_bond_publ_flag
Pt1 S7 2.255(2) . ?
Pt1 Cl1 2.343(2) . ?
Pt1 S4 2.363(2) . ?
Pt1 Sb1 2.5304(7) . ?
Pt1 S1 2.787(2) . ?
S1 C9 1.801(10) . ?
S1 C2 1.817(9) . ?
C2 C3 1.519(13) . ?
C2 H2A 0.9600 . ?
C2 H2B 0.9600 . ?
C3 S4 1.821(9) . ?
C3 H3A 0.9600 . ?
C3 H3B 0.9600 . ?
S4 C5 1.815(11) . ?
C5 C6 1.514(13) . ?
C5 H5A 0.9600 . ?
C5 H5B 0.9600 . ?
C6 S7 1.807(10) . ?
C6 H6A 0.9600 . ?
C6 H6B 0.9600 . ?
S7 C8 1.809(9) . ?
C8 C9 1.508(12) . ?
C8 H8A 0.9600 . ?
C8 H8B 0.9600 . ?
C9 H9A 0.9600 . ?
C9 H9B 0.9600 . ?
Sb1 C16 2.122(8) . ?
Sb1 C10 2.129(10) . ?
Sb1 C22 2.143(9) . ?
C10 C11 1.371(14) . ?
C10 C15 1.390(12) . ?
C11 C12 1.386(13) . ?
C11 H11 0.9600 . ?
C12 C13 1.382(13) . ?
C12 H12 0.9600 . ?
C13 C14 1.388(14) . ?
C13 H13 0.9600 . ?
C14 C15 1.381(14) . ?
C14 H14 0.9600 . ?
C15 H15 0.9600 . ?
C16 C17 1.395(12) . ?
C16 C21 1.411(13) . ?
C17 C18 1.391(13) . ?
C17 H17 0.9600 . ?
C18 C19 1.378(13) . ?
C18 H18 0.9600 . ?
C19 C20 1.387(14) . ?
C19 H19 0.9600 . ?
C20 C21 1.378(13) . ?
C20 H20 0.9600 . ?
C21 H21 0.9600 . ?
C22 C23 1.374(13) . ?
C22 C27 1.384(13) . ?
C23 C24 1.393(14) . ?
C23 H23 0.9600 . ?
C24 C25 1.380(16) . ?
C24 H24 0.9600 . ?
C25 C26 1.382(14) . ?
C25 H25 0.9600 . ?
C26 C27 1.400(13) . ?
C26 H26 0.9600 . ?
C27 H27 0.9600 . ?
P1 F5 1.560(7) . ?
P1 F6 1.570(8) . ?
P1 F2 1.576(7) . ?
P1 F3 1.582(6) . ?
P1 F1 1.587(6) . ?
P1 F4 1.587(7) . ?
